data_2005202
loop_
_publ_author_name
'Ferguson, G.'
'Glidewell, C.'
'Zakaria, C. M.'

_publ_section_title
;
 Host--Guest Complexes of Furan-2,5-diylbis(diphenylmethanol):
 Structures of the 2:1 Adducts with Dimethylformamide, Dimethyl
 Sulfoxide and Pyridine
;
_journal_issue 8
_journal_name_full 'Acta Crystallographica Section C'
_journal_page_first 2009
_journal_page_last 2014
_journal_paper_doi 10.1107/S0108270196003101
_journal_volume 52
_journal_year 1996
_chemical_formula_iupac 'C30 H24 O3, 0.5C5 H5 N'
_chemical_formula_moiety 'C30 H24 O3, 0.5C5 H5 N'
_chemical_formula_sum 'C32.5 H26.5 N0.5 O3'
_chemical_formula_weight 472.04
_chemical_name_systematic
;
Furan-2,5-diylbis(diphenylmethanol)-pyridine (2/1)
;
_space_group_IT_number 2
_symmetry_cell_setting triclinic
_symmetry_space_group_name_Hall '-P 1'
_symmetry_space_group_name_H-M 'P -1'
_cell_angle_alpha 96.55(2)
_cell_angle_beta 109.47(2)
_cell_angle_gamma 102.40(2)
_cell_formula_units_Z 2
_cell_length_a 8.979(1)
_cell_length_b 11.814(3)
_cell_length_c 13.329(3)
_cell_measurement_reflns_used 25
_cell_measurement_temperature 294(1)
_cell_measurement_theta_max 17.4
_cell_measurement_theta_min 10.1
_cell_volume 1275.2(5)
_computing_cell_refinement 'SET4 and CELDIM (Enraf-Nonius, 1992)'
_computing_data_collection 'CAD-4 (Enraf-Nonius, 1992)'
_computing_data_reduction 'DATRD2 NRCVAX94 (Gabe, Le Page, Charland, Lee & White, 1989)'
_computing_molecular_graphics 'NRCVAX94, PLATON (Spek, 1995a),      PLUTON (Spek 1995b)'
_computing_publication_material 'NRCVAX94, SHELXL93  and WordPerfect macro PREPCIF'
_computing_structure_refinement 'NRCVAX94, SHELXL93 (Sheldrick, 1993)'
_computing_structure_solution 'SHELXS86 (Sheldrick, 1985)'
_diffrn_ambient_temperature 294.0(10)
_diffrn_measurement_device 'Enraf-Nonius CAD-4'
_diffrn_measurement_method \q/2\q
_diffrn_radiation_monochromator graphite
_diffrn_radiation_source 'X-ray tube'
_diffrn_radiation_type 'Molybdenum K\a'
_diffrn_radiation_wavelength 0.7107
_diffrn_reflns_av_R_equivalents 0.0
_diffrn_reflns_av_sigmaI/netI 0.0975
_diffrn_reflns_limit_h_max 10
_diffrn_reflns_limit_h_min -10
_diffrn_reflns_limit_k_max 14
_diffrn_reflns_limit_k_min 0
_diffrn_reflns_limit_l_max 15
_diffrn_reflns_limit_l_min -15
_diffrn_reflns_number 4465
_diffrn_reflns_theta_max 24.94
_diffrn_reflns_theta_min 2.18
_diffrn_standards_decay_% 6.3
_diffrn_standards_interval_time 120
_diffrn_standards_number 3
_exptl_absorpt_coefficient_mu 0.078
_exptl_absorpt_correction_T_max 1.0
_exptl_absorpt_correction_T_min 1.0
_exptl_absorpt_correction_type none
_exptl_crystal_colour colourless
_exptl_crystal_density_diffrn 1.229
_exptl_crystal_density_meas ?
_exptl_crystal_description 'block cut from a larger piece'
_exptl_crystal_F_000 498
_exptl_crystal_size_max 0.39
_exptl_crystal_size_mid 0.39
_exptl_crystal_size_min 0.35
_refine_diff_density_max 0.264
_refine_diff_density_min -0.160
_refine_ls_extinction_method none
_refine_ls_goodness_of_fit_all 0.879
_refine_ls_goodness_of_fit_obs 1.219
_refine_ls_hydrogen_treatment 'H atoms riding (SHELXL93 defaults, C-H 0.93, O-H 0.82\%A)'
_refine_ls_matrix_type full
_refine_ls_number_parameters 354
_refine_ls_number_reflns 4465
_refine_ls_number_restraints 96
_refine_ls_restrained_S_all 0.908
_refine_ls_restrained_S_obs 1.259
_refine_ls_R_factor_all 0.1521
_refine_ls_R_factor_obs 0.0412
_refine_ls_shift/esd_max 0.023
_refine_ls_shift/esd_mean 0.009
_refine_ls_structure_factor_coef Fsqd
_refine_ls_weighting_details 'w = 1/[\s^2^(Fo^2^)+(0.0694P)^2^] where P=(Fo^2^+2Fc^2^)/3'
_refine_ls_weighting_scheme calc
_refine_ls_wR_factor_all 0.1278
_refine_ls_wR_factor_obs 0.1059
_reflns_number_observed 1808
_reflns_number_total 4465
_reflns_observed_criterion >2\s(I)
_cod_data_source_file ab1360.cif
_cod_data_source_block IV
_cod_depositor_comments
;
The following automatic conversions were performed:

'_exptl_crystal_density_meas' value 'not measured' was changed to '?'
- the value is perceived as not measured.

Automatic conversion script
Id: cif_fix_values 3008 2015-01-20 13:52:24Z robertas 

The following automatic conversions were performed:

'_refine_ls_weighting_scheme' value 'calc w =
1/[\s^2^(Fo^2^)+(0.0694P)^2^] where P=(Fo^2^+2Fc^2^)/3' was changed
to 'calc'. New tag '_refine_ls_weighting_details' was created. The
value of the new tag was set to 'w = 1/[\s^2^(Fo^2^)+(0.0694P)^2^]
where P=(Fo^2^+2Fc^2^)/3'.

Automatic conversion script
Id: cif_fix_values 3143 2015-03-26 13:38:13Z robertas 
;
_cod_original_cell_volume 1275.1(4)
_cod_database_code 2005202

loop_
_symmetry_equiv_pos_as_xyz
'x, y, z'
'-x, -y, -z'

loop_
_atom_site_aniso_label
_atom_site_aniso_U_11
_atom_site_aniso_U_22
_atom_site_aniso_U_33
_atom_site_aniso_U_12
_atom_site_aniso_U_13
_atom_site_aniso_U_23
O1 0.0891(13) 0.0481(11) 0.0482(10) 0.0059(10) 0.0229(10) 0.0094(8)
O2 0.0880(13) 0.0490(11) 0.0544(11) 0.0205(9) 0.0325(10) 0.0179(8)
O51 0.0598(11) 0.0446(10) 0.0442(9) 0.0132(8) 0.0230(9) 0.0111(8)
C1 0.064(2) 0.041(2) 0.0483(15) 0.0104(13) 0.0284(13) 0.0080(12)
C2 0.060(2) 0.046(2) 0.052(2) 0.0162(13) 0.0212(14) 0.0128(13)
C11 0.055(2) 0.064(2) 0.0468(15) 0.0163(15) 0.0172(14) 0.0004(14)
C12 0.067(2) 0.136(3) 0.073(2) 0.034(2) 0.042(2) 0.030(2)
C13 0.086(3) 0.190(5) 0.098(3) 0.061(3) 0.043(2) 0.036(3)
C14 0.074(3) 0.179(5) 0.078(2) 0.053(3) 0.031(2) -0.017(3)
C15 0.113(3) 0.122(3) 0.083(2) 0.062(3) 0.015(2) -0.011(2)
C16 0.085(2) 0.085(2) 0.083(2) 0.033(2) 0.040(2) -0.007(2)
C21 0.058(2) 0.057(2) 0.0409(14) 0.0147(14) 0.0232(13) 0.0113(13)
C22 0.072(2) 0.069(2) 0.072(2) 0.020(2) 0.034(2) 0.029(2)
C23 0.064(2) 0.112(3) 0.071(2) 0.026(2) 0.022(2) 0.039(2)
C24 0.064(2) 0.126(3) 0.056(2) 0.007(2) 0.016(2) 0.015(2)
C25 0.075(2) 0.086(2) 0.064(2) 0.008(2) 0.019(2) -0.007(2)
C26 0.067(2) 0.067(2) 0.058(2) 0.016(2) 0.017(2) 0.0039(15)
C31 0.059(2) 0.055(2) 0.051(2) 0.0145(14) 0.0200(14) 0.0175(14)
C32 0.069(2) 0.086(2) 0.060(2) 0.019(2) 0.017(2) 0.012(2)
C33 0.058(2) 0.127(3) 0.082(2) 0.021(2) 0.008(2) 0.013(2)
C34 0.066(2) 0.135(3) 0.099(3) 0.045(2) 0.029(2) 0.029(3)
C35 0.078(2) 0.092(3) 0.104(3) 0.044(2) 0.034(2) 0.023(2)
C36 0.068(2) 0.063(2) 0.080(2) 0.026(2) 0.021(2) 0.011(2)
C41 0.054(2) 0.057(2) 0.0433(14) 0.0158(13) 0.0164(12) 0.0173(13)
C42 0.081(2) 0.066(2) 0.053(2) 0.014(2) 0.027(2) 0.0166(14)
C43 0.100(2) 0.091(3) 0.058(2) 0.019(2) 0.037(2) 0.020(2)
C44 0.083(2) 0.098(3) 0.058(2) 0.004(2) 0.025(2) 0.034(2)
C45 0.086(2) 0.070(2) 0.070(2) 0.009(2) 0.018(2) 0.036(2)
C46 0.078(2) 0.057(2) 0.058(2) 0.0124(15) 0.0197(15) 0.0196(14)
C52 0.053(2) 0.049(2) 0.0454(14) 0.0163(13) 0.0175(13) 0.0099(12)
C53 0.052(2) 0.075(2) 0.054(2) 0.0094(14) 0.0190(14) 0.0184(14)
C54 0.056(2) 0.079(2) 0.055(2) 0.014(2) 0.0244(14) 0.0287(15)
C55 0.060(2) 0.054(2) 0.0456(15) 0.0206(14) 0.0249(14) 0.0200(12)
N61 0.114(5) 0.097(4) 0.158(6) 0.057(4) 0.091(4) 0.066(4)
C62 0.149(7) 0.083(5) 0.105(5) 0.071(5) 0.095(5) 0.045(4)
C63 0.131(7) 0.127(7) 0.135(7) 0.102(6) 0.081(6) 0.047(6)
C64 0.106(6) 0.098(7) 0.144(8) 0.047(5) 0.084(6) 0.033(6)
C65 0.144(7) 0.064(5) 0.104(6) 0.056(5) 0.103(5) 0.038(4)
C66 0.139(6) 0.113(8) 0.115(7) 0.069(6) 0.080(6) 0.052(6)

loop_
_atom_site_label
_atom_site_occupancy
_atom_site_fract_x
_atom_site_fract_y
_atom_site_fract_z
_atom_site_U_iso_or_equiv
_atom_site_thermal_displace_type
_atom_site_calc_flag
_atom_site_refinement_flags
_atom_site_disorder_group
_atom_site_type_symbol
O1 1 .3995(3) .4189(1) .3846(1) .0645(5) Uani d . . O
O2 1 .5665(2) .4483(1) .7790(1) .0611(5) Uani d . . O
O51 1 .4623(2) .3112(1) .5642(1) .0485(4) Uani d . . O
C1 1 .3603(3) .2916(2) .3692(2) .0496(6) Uani d . . C
C2 1 .5492(3) .3237(2) .7583(2) .0520(7) Uani d . . C
C11 1 .5030(3) .2523(3) .3536(2) .0567(7) Uani d . . C
C12 1 .5780(4) .3035(3) .2899(2) .086(1) Uani d . . C
C13 1 .6995(5) .2684(5) .2694(3) .118(1) Uani d . . C
C14 1 .7518(4) .1795(5) .3120(3) .110(2) Uani d . . C
C15 1 .6821(5) .1237(4) .3781(3) .109(1) Uani d . . C
C16 1 .5539(4) .1620(3) .3981(2) .0824(9) Uani d . . C
C21 1 .2052(3) .2397(2) .2678(2) .0506(6) Uani d . . C
C22 1 .1128(3) .3090(3) .2148(2) .0677(8) Uani d . . C
C23 1 -.0240(4) .2601(4) .1208(3) .0813(9) Uani d . . C
C24 1 -.0714(4) .1423(4) .0806(2) .087(1) Uani d . . C
C25 1 .0169(4) .0709(3) .1324(2) .0809(9) Uani d . . C
C26 1 .1558(3) .1201(3) .2247(2) .0666(8) Uani d . . C
C31 1 .7163(3) .3023(2) .7685(2) .0548(7) Uani d . . C
C32 1 .8588(4) .3774(3) .8462(2) .0740(8) Uani d . . C
C33 1 1.0092(4) .3566(4) .8587(3) .095(1) Uani d . . C
C34 1 1.0198(4) .2617(4) .7944(3) .097(1) Uani d . . C
C35 1 .8812(4) .1874(3) .7177(3) .087(1) Uani d . . C
C36 1 .7290(4) .2065(3) .7045(2) .0710(8) Uani d . . C
C41 1 .4939(3) .2731(2) .8441(2) .0512(6) Uani d . . C
C42 1 .4692(3) .3442(3) .9229(2) .0664(8) Uani d . . C
C43 1 .4180(4) .2968(3) 1.0001(2) .0812(9) Uani d . . C
C44 1 .3914(4) .1791(3) .9993(2) .082(1) Uani d . . C
C45 1 .4160(4) .1069(3) .9217(3) .0782(9) Uani d . . C
C46 1 .4683(3) .1541(2) .8448(2) .0660(8) Uani d . . C
C52 1 .3334(3) .2581(2) .4681(2) .0488(6) Uani d . . C
C53 1 .2162(3) .1855(2) .4892(2) .0614(7) Uani d . . C
C54 1 .2737(3) .1933(2) .6045(2) .0617(7) Uani d . . C
C55 1 .4223(3) .2696(2) .6470(2) .0500(6) Uani d . . C
N61 .5 .1742(7) .4888(5) .4721(5) .104(2) Uani d PDU . N
C62 .5 .0848(8) .5539(5) .4137(5) .091(2) Uani d PDU . C
C63 .5 -.0558(8) .5708(6) .4255(6) .110(3) Uani d PDU . C
C64 .5 -0.1087(9) .5198(7) .4999(7) .102(3) Uani d PDU . C
C65 .5 -.020(1) .4532(6) .5605(6) .082(2) Uani d PDU . C
C66 .5 .1197(9) .4397(5) .5445(5) .105(3) Uani d PDU . C
H1A .5 .4869 .4479 .4357 .097 Uiso calc PR 1 H
H1B .5 .3676 .445 .431 .097 Uiso calc PR 2 H
H2 1 .5751 .4754 .7266 .092 Uiso calc R . H
H12 1 .5437 .365 .2595 .103 Uiso calc R . H
H13 1 .7477 .3056 .2256 .141 Uiso calc R . H
H14 1 .8354 .1553 .297 .132 Uiso calc R . H
H15 1 .7186 .0629 .4084 .131 Uiso calc R . H
H16 1 .5041 .1258 .4415 .099 Uiso calc R . H
H22 1 .1426 .3899 .2425 .081 Uiso calc R . H
H23 1 -0.0837 .3086 .0851 .098 Uiso calc R . H
H24 1 -0.1639 .1098 .0177 .105 Uiso calc R . H
H25 1 -0.0164 -0.0103 .1056 .097 Uiso calc R . H
H26 1 .2172 .0715 .2585 .08 Uiso calc R . H
H32 1 .8533 .4421 .8902 .089 Uiso calc R . H
H33 1 1.1041 .4076 .9112 .114 Uiso calc R . H
H34 1 1.1214 .2483 .8033 .117 Uiso calc R . H
H35 1 .8881 .1232 .6737 .104 Uiso calc R . H
H36 1 .6347 .1544 .6523 .085 Uiso calc R . H
H42 1 .4869 .425 .9243 .08 Uiso calc R . H
H43 1 .4018 .346 1.0529 .097 Uiso calc R . H
H44 1 .3566 .1476 1.0511 .098 Uiso calc R . H
H45 1 .3975 .0262 .9206 .094 Uiso calc R . H
H46 1 .4863 .1048 .793 .079 Uiso calc R . H
H53 1 .1162 .1388 .4386 .074 Uiso calc R . H
H54 1 .2177 .1526 .6426 .074 Uiso calc R . H
H62 .5 .1199 .5886 .3634 .109 Uiso calc PR . H
H63 .5 -0.1144 .6161 .3839 .132 Uiso calc PR . H
H64 .5 -0.2034 .5303 .509 .122 Uiso calc PR . H
H65 .5 -0.0534 .418 .6112 .099 Uiso calc PR . H
H66 .5 .1794 .3945 .5856 .126 Uiso calc PR . H

loop_
_atom_type_symbol
_atom_type_description
_atom_type_scat_dispersion_real
_atom_type_scat_dispersion_imag
_atom_type_scat_source
C C 0.0033 0.0016 'International Tables Vol C Tables 4.2.6.8 and 6.1.1.4'
H H 0.0000 0.0000 'International Tables Vol C Tables 4.2.6.8 and 6.1.1.4'
N N 0.0061 0.0033 'International Tables Vol C Tables 4.2.6.8 and 6.1.1.4'
O O 0.0106 0.0060 'International Tables Vol C Tables 4.2.6.8 and 6.1.1.4'

loop_
_geom_angle_atom_site_label_1
_geom_angle_atom_site_label_2
_geom_angle_atom_site_label_3
_geom_angle
C52 O51 C55 107.8(2)
O1 C1 C11 108.2(2)
O1 C1 C21 108.4(2)
O1 C1 C52 107.7(2)
C11 C1 C21 110.0(2)
C11 C1 C52 111.5(2)
C21 C1 C52 111.0(2)
O2 C2 C31 109.3(2)
O2 C2 C41 107.4(2)
O2 C2 C55 108.8(2)
C31 C2 C41 109.5(2)
C31 C2 C55 111.4(2)
C41 C2 C55 110.3(2)
C1 C11 C12 120.0(3)
C1 C11 C16 121.3(3)
C12 C11 C16 118.6(3)
C11 C12 C13 122.4(4)
C12 C13 C14 120.2(4)
C13 C14 C15 120.7(4)
C14 C15 C16 118.0(4)
C11 C16 C15 120.1(3)
C1 C21 C22 122.2(2)
C1 C21 C26 120.1(2)
C22 C21 C26 117.7(3)
C21 C22 C23 121.0(3)
C22 C23 C24 120.3(3)
C23 C24 C25 120.0(3)
C24 C25 C26 119.6(3)
C21 C26 C25 121.4(3)
C2 C31 C32 119.8(2)
C2 C31 C36 121.9(2)
C32 C31 C36 118.3(3)
C31 C32 C33 120.3(3)
C32 C33 C34 120.7(3)
C33 C34 C35 119.6(3)
C34 C35 C36 120.4(3)
C31 C36 C35 120.7(3)
C2 C41 C42 121.4(2)
C2 C41 C46 120.4(2)
C42 C41 C46 118.3(2)
C41 C42 C43 120.7(3)
C42 C43 C44 120.5(3)
C43 C44 C45 119.7(3)
C44 C45 C46 120.0(3)
C41 C46 C45 120.8(3)
O51 C52 C1 114.3(2)
O51 C52 C53 108.9(2)
C1 C52 C53 136.7(2)
C52 C53 C54 107.1(2)
C53 C54 C55 107.4(2)
O51 C55 C2 114.1(2)
O51 C55 C54 108.8(2)
C2 C55 C54 137.0(2)
C62 N61 C66 117
N61 C62 C63 123
C62 C63 C64 119
C65 C64 C63 119
C64 C65 C66 119
N61 C66 C65 123

loop_
_geom_bond_atom_site_label_1
_geom_bond_atom_site_label_2
_geom_bond_distance
O1 C1 1.442(3)
O2 C2 1.431(3)
O51 C52 1.374(3)
O51 C55 1.379(3)
C1 C11 1.520(3)
C1 C21 1.527(3)
C1 C52 1.498(3)
C2 C31 1.539(3)
C2 C41 1.522(3)
C2 C55 1.501(3)
C11 C12 1.365(4)
C11 C16 1.369(4)
C12 C13 1.343(4)
C13 C14 1.349(5)
C14 C15 1.387(5)
C15 C16 1.415(4)
C21 C22 1.376(3)
C21 C26 1.377(3)
C22 C23 1.384(4)
C23 C24 1.353(4)
C24 C25 1.368(4)
C25 C26 1.382(4)
C31 C32 1.384(4)
C31 C36 1.386(4)
C32 C33 1.383(4)
C33 C34 1.372(5)
C34 C35 1.358(4)
C35 C36 1.389(4)
C41 C42 1.376(3)
C41 C46 1.376(3)
C42 C43 1.386(4)
C43 C44 1.358(4)
C44 C45 1.370(4)
C45 C46 1.386(4)
C52 C53 1.336(3)
C53 C54 1.434(3)
C54 C55 1.333(3)
N61 C62 1.352
N61 C66 1.352
C62 C63 1.377
C63 C64 1.377
C64 C65 1.377
C65 C66 1.377

loop_
_geom_torsion_atom_site_label_1
_geom_torsion_atom_site_label_2
_geom_torsion_atom_site_label_3
_geom_torsion_atom_site_label_4
_geom_torsion
O1 C1 C11 C12 -42.1(3)
C52 C1 C11 C12 -160.4(2)
C21 C1 C11 C12 76.1(3)
O1 C1 C11 C16 141.0(2)
C52 C1 C11 C16 22.8(3)
C21 C1 C11 C16 -100.7(3)
C16 C11 C12 C13 0.0(5)
C1 C11 C12 C13 -176.9(3)
C11 C12 C13 C14 0.1(6)
C12 C13 C14 C15 -0.5(6)
C13 C14 C15 C16 0.7(5)
C12 C11 C16 C15 0.2(4)
C1 C11 C16 C15 177.1(3)
C14 C15 C16 C11 -0.6(5)
O1 C1 C21 C22 -8.8(3)
C52 C1 C21 C22 109.3(3)
C11 C1 C21 C22 -126.9(2)
O1 C1 C21 C26 169.6(2)
C52 C1 C21 C26 -72.4(3)
C11 C1 C21 C26 51.5(3)
C26 C21 C22 C23 -0.7(4)
C1 C21 C22 C23 177.7(2)
C21 C22 C23 C24 1.5(4)
C22 C23 C24 C25 -0.5(5)
C23 C24 C25 C26 -1.1(5)
C22 C21 C26 C25 -0.9(4)
C1 C21 C26 C25 -179.4(2)
C24 C25 C26 C21 1.8(4)
O2 C2 C31 C32 36.2(3)
C55 C2 C31 C32 156.6(2)
C41 C2 C31 C32 -81.2(3)
O2 C2 C31 C36 -146.4(2)
C55 C2 C31 C36 -26.0(3)
C41 C2 C31 C36 96.2(3)
C36 C31 C32 C33 0.2(4)
C2 C31 C32 C33 177.7(3)
C31 C32 C33 C34 0.1(5)
C32 C33 C34 C35 0.0(5)
C33 C34 C35 C36 -0.4(5)
C32 C31 C36 C35 -0.6(4)
C2 C31 C36 C35 -178.1(2)
C34 C35 C36 C31 0.7(5)
O2 C2 C41 C46 -179.5(2)
C55 C2 C41 C46 62.0(3)
C31 C2 C41 C46 -61.0(3)
O2 C2 C41 C42 0.1(3)
C55 C2 C41 C42 -118.4(3)
C31 C2 C41 C42 118.7(3)
C46 C41 C42 C43 -0.7(4)
C2 C41 C42 C43 179.7(2)
C41 C42 C43 C44 0.0(4)
C42 C43 C44 C45 0.3(5)
C43 C44 C45 C46 0.2(5)
C42 C41 C46 C45 1.2(4)
C2 C41 C46 C45 -179.2(2)
C44 C45 C46 C41 -1.0(4)
C55 O51 C52 C53 0.0(3)
C55 O51 C52 C1 -178.3(2)
O1 C1 C52 C53 127.0(3)
C11 C1 C52 C53 -114.4(3)
C21 C1 C52 C53 8.6(4)
O1 C1 C52 O51 -55.4(3)
C11 C1 C52 O51 63.2(3)
C21 C1 C52 O51 -173.9(2)
O51 C52 C53 C54 0.1(3)
C1 C52 C53 C54 177.7(3)
C52 C53 C54 C55 -0.1(3)
C53 C54 C55 O51 0.1(3)
C53 C54 C55 C2 176.9(3)
C52 O51 C55 C54 0.0(3)
C52 O51 C55 C2 -177.6(2)
O2 C2 C55 C54 -114.6(3)
C41 C2 C55 C54 3.0(4)
C31 C2 C55 C54 124.8(3)
O2 C2 C55 O51 62.1(2)
C31 C2 C55 O51 -58.6(3)
C41 C2 C55 O51 179.7(2)
